data_7156878
loop_
_publ_author_name
'Li, Kaicheng'
'Kelly, Michael A.'
'Gao, Jianmin'

_publ_section_title
;
 Biocompatible conjugation of Tris base to 2-acetyl and 2-formyl
 phenylboronic acid.
;
_journal_issue 24
_journal_name_full 'Organic &amp; biomolecular chemistry'
_journal_page_first 5908
_journal_page_last 5912
_journal_paper_doi 10.1039/c9ob00726a
_journal_volume 17
_journal_year 2019
_chemical_absolute_configuration unk
_chemical_formula_moiety 'C12 H16 B N O4'
_chemical_formula_sum 'C12 H16 B N O4'
_chemical_formula_weight 249.07
_space_group_crystal_system orthorhombic
_space_group_IT_number 29
_space_group_name_Hall 'P 2c -2ac'
_space_group_name_H-M_alt 'P c a 21'
_symmetry_space_group_name_Hall 'P 2c -2ac'
_symmetry_space_group_name_H-M 'P c a 21'
_atom_sites_solution_hydrogens mixed
_atom_sites_solution_primary dual
_atom_sites_solution_secondary difmap
_audit_creation_method SHELXL-2016/6
_audit_update_record
;
2019-03-29 deposited with the CCDC.    2019-05-22 downloaded from the CCDC.
;
_cell_angle_alpha 90
_cell_angle_beta 90
_cell_angle_gamma 90
_cell_formula_units_Z 4
_cell_length_a 11.3174(2)
_cell_length_b 13.2547(3)
_cell_length_c 7.8913(2)
_cell_measurement_reflns_used 5015
_cell_measurement_temperature 100(2)
_cell_measurement_theta_max 69.29
_cell_measurement_theta_min 3.33
_cell_volume 1183.76(5)
_computing_cell_refinement 'SAINT (Bruker, 2014)'
_computing_data_collection 'APEX2 (Bruker, 2014)'
_computing_data_reduction 'SAINT (Bruker, 2014)'
_computing_molecular_graphics 'Bruker SHELXTL'
_computing_publication_material 'Bruker SHELXTL'
_computing_structure_refinement 'SHELXL-2016/6 (Sheldrick, 2016)'
_computing_structure_solution 'SHELXT 2016/6 (Sheldrick, 2016)'
_diffrn_ambient_temperature 100(2)
_diffrn_measured_fraction_theta_full 1.000
_diffrn_measured_fraction_theta_max 0.982
_diffrn_measurement_device_type 'Bruker Kappa DUO CCD diffractometer'
_diffrn_measurement_method '\f and \w scans'
_diffrn_radiation_monochromator mirrors
_diffrn_radiation_type CuK\a
_diffrn_radiation_wavelength 1.54178
_diffrn_reflns_av_R_equivalents 0.0299
_diffrn_reflns_av_unetI/netI 0.0292
_diffrn_reflns_Laue_measured_fraction_full 1.000
_diffrn_reflns_Laue_measured_fraction_max 0.982
_diffrn_reflns_limit_h_max 13
_diffrn_reflns_limit_h_min -12
_diffrn_reflns_limit_k_max 16
_diffrn_reflns_limit_k_min -15
_diffrn_reflns_limit_l_max 9
_diffrn_reflns_limit_l_min -9
_diffrn_reflns_number 7352
_diffrn_reflns_point_group_measured_fraction_full 0.940
_diffrn_reflns_point_group_measured_fraction_max 0.915
_diffrn_reflns_theta_full 67.679
_diffrn_reflns_theta_max 69.741
_diffrn_reflns_theta_min 3.334
_diffrn_source 'microfocus sealed tube'
_diffrn_source_type 'Incoatec I\uS'
_exptl_absorpt_coefficient_mu 0.851
_exptl_absorpt_correction_T_max 0.7533
_exptl_absorpt_correction_T_min 0.6610
_exptl_absorpt_correction_type multi-scan
_exptl_absorpt_process_details
;
Sheldrick, G.M. (2016). SADABS. Bruker AXS Inc. Madison, WI USA.
;
_exptl_crystal_colour colorless
_exptl_crystal_density_diffrn 1.398
_exptl_crystal_density_meas ?
_exptl_crystal_density_method none
_exptl_crystal_description plate
_exptl_crystal_F_000 528
_exptl_crystal_size_max 0.220
_exptl_crystal_size_mid 0.130
_exptl_crystal_size_min 0.050
_refine_diff_density_max 0.250
_refine_diff_density_min -0.166
_refine_diff_density_rms 0.038
_refine_ls_abs_structure_details
;
 Flack x determined using 818 quotients [(I+)-(I-)]/[(I+)+(I-)]
 (Parsons, Flack and Wagner, Acta Cryst. B69 (2013) 249-259).
;
_refine_ls_abs_structure_Flack 0.00(8)
_refine_ls_extinction_method none
_refine_ls_goodness_of_fit_ref 1.066
_refine_ls_hydrogen_treatment mixed
_refine_ls_matrix_type full
_refine_ls_number_parameters 173
_refine_ls_number_reflns 2045
_refine_ls_number_restraints 4
_refine_ls_restrained_S_all 1.065
_refine_ls_R_factor_all 0.0287
_refine_ls_R_factor_gt 0.0276
_refine_ls_shift/su_max 0.000
_refine_ls_shift/su_mean 0.000
_refine_ls_structure_factor_coef Fsqd
_refine_ls_weighting_details 'w=1/[\s^2^(Fo^2^)+(0.0467P)^2^+0.1919P] where P=(Fo^2^+2Fc^2^)/3'
_refine_ls_weighting_scheme calc
_refine_ls_wR_factor_gt 0.0729
_refine_ls_wR_factor_ref 0.0740
_reflns_Friedel_coverage 0.724
_reflns_Friedel_fraction_full 0.870
_reflns_Friedel_fraction_max 0.837
_reflns_number_gt 1996
_reflns_number_total 2045
_reflns_threshold_expression 'I > 2\s(I)'
_cod_data_source_file c9ob00726a2.cif
_cod_data_source_block C12H16BNO4
_cod_depositor_comments
;
The following automatic conversions were performed:

'_exptl_crystal_density_meas' value 'not measured' was changed to '?'
- the value is perceived as not measured.

Automatic conversion script
Id: cif_fix_values 4973 2017-02-22 13:04:09Z antanas 

 Adding full bibliography for 7156878--7156879.cif.
;
_cod_database_code 7156878
_shelx_shelxl_version_number 2016/6
_shelx_space_group_comment
;
The symmetry employed for this shelxl refinement is uniquely defined
by the following loop, which should always be used as a source of
symmetry information in preference to the above space-group names.
They are only intended as comments.
;
_shelx_estimated_absorpt_t_min 0.835
_shelx_estimated_absorpt_t_max 0.959

loop_
_space_group_symop_operation_xyz
'x, y, z'
'-x, -y, z+1/2'
'x+1/2, -y, z'
'-x+1/2, y, z+1/2'

loop_
_atom_site_label
_atom_site_type_symbol
_atom_site_fract_x
_atom_site_fract_y
_atom_site_fract_z
_atom_site_U_iso_or_equiv
_atom_site_adp_type
_atom_site_occupancy
_atom_site_site_symmetry_order
_atom_site_calc_flag
_atom_site_refinement_flags_posn
_atom_site_refinement_flags_adp
O1 O 0.36060(12) 0.73344(11) 0.5203(2) 0.0171(3) Uani 1 1 d . .
O2 O 0.75678(12) 0.84632(10) 0.43064(19) 0.0142(3) Uani 1 1 d D .
H2O H 0.793(2) 0.8269(18) 0.516(3) 0.017 Uiso 1 1 d D U
O3 O 0.61317(11) 0.81793(10) 0.22221(18) 0.0136(3) Uani 1 1 d . .
O4 O 0.37667(12) 1.02074(11) 0.24945(19) 0.0165(3) Uani 1 1 d D .
H4O H 0.333(2) 1.0613(19) 0.302(3) 0.020 Uiso 1 1 d D U
N1 N 0.53456(14) 0.82911(12) 0.5079(2) 0.0113(4) Uani 1 1 d D .
H1N H 0.556(2) 0.8765(18) 0.583(3) 0.014 Uiso 1 1 d D U
C1 C 0.47645(17) 0.74017(15) 0.5937(3) 0.0129(4) Uani 1 1 d . .
C2 C 0.54997(17) 0.64924(15) 0.5452(3) 0.0139(4) Uani 1 1 d . .
C3 C 0.52744(19) 0.55215(16) 0.6033(3) 0.0177(4) Uani 1 1 d . .
H3 H 0.460267 0.538236 0.671632 0.021 Uiso 1 1 calc R U
C4 C 0.6059(2) 0.47598(15) 0.5588(3) 0.0212(5) Uani 1 1 d . .
H4 H 0.592565 0.409106 0.597634 0.025 Uiso 1 1 calc R U
C5 C 0.70378(19) 0.49669(16) 0.4578(3) 0.0203(5) Uani 1 1 d . .
H5 H 0.757248 0.444161 0.428970 0.024 Uiso 1 1 calc R U
C6 C 0.72336(18) 0.59403(15) 0.3990(3) 0.0172(4) Uani 1 1 d . .
H6 H 0.789444 0.607488 0.328335 0.021 Uiso 1 1 calc R U
C7 C 0.64651(17) 0.67243(14) 0.4432(3) 0.0136(4) Uani 1 1 d . .
C8 C 0.48785(17) 0.81777(14) 0.2174(3) 0.0146(4) Uani 1 1 d . .
H8A H 0.457331 0.747870 0.211005 0.017 Uiso 1 1 calc R U
H8B H 0.458885 0.855823 0.117728 0.017 Uiso 1 1 calc R U
C9 C 0.44790(16) 0.86855(15) 0.3818(3) 0.0132(4) Uani 1 1 d . .
C10 C 0.33111(18) 0.82873(16) 0.4477(3) 0.0184(4) Uani 1 1 d . .
H10A H 0.297481 0.874644 0.534103 0.022 Uiso 1 1 calc R U
H10B H 0.273417 0.820669 0.354390 0.022 Uiso 1 1 calc R U
C11 C 0.46771(18) 0.75667(16) 0.7833(3) 0.0155(4) Uani 1 1 d . .
H11A H 0.424067 0.819117 0.805798 0.023 Uiso 1 1 calc R U
H11B H 0.547283 0.761895 0.831531 0.023 Uiso 1 1 calc R U
H11C H 0.426127 0.699678 0.835315 0.023 Uiso 1 1 calc R U
C12 C 0.45687(17) 0.98330(16) 0.3731(3) 0.0158(4) Uani 1 1 d . .
H12A H 0.437957 1.012695 0.485220 0.019 Uiso 1 1 calc R U
H12B H 0.538531 1.003148 0.342902 0.019 Uiso 1 1 calc R U
B1 B 0.65283(19) 0.78957(16) 0.3923(3) 0.0125(4) Uani 1 1 d . .

loop_
_atom_site_aniso_label
_atom_site_aniso_U_11
_atom_site_aniso_U_22
_atom_site_aniso_U_33
_atom_site_aniso_U_23
_atom_site_aniso_U_13
_atom_site_aniso_U_12
O1 0.0110(6) 0.0184(7) 0.0221(8) 0.0056(6) -0.0027(6) -0.0044(5)
O2 0.0114(6) 0.0180(7) 0.0132(7) 0.0032(6) -0.0009(6) -0.0017(6)
O3 0.0115(6) 0.0180(7) 0.0114(7) 0.0006(6) 0.0013(5) 0.0008(5)
O4 0.0189(7) 0.0169(7) 0.0137(7) 0.0017(6) 0.0000(6) 0.0070(5)
N1 0.0122(8) 0.0104(8) 0.0112(8) 0.0001(7) 0.0003(7) -0.0011(6)
C1 0.0098(9) 0.0139(10) 0.0149(10) 0.0027(8) -0.0003(8) -0.0028(7)
C2 0.0153(10) 0.0143(10) 0.0120(9) -0.0008(8) -0.0033(7) -0.0018(7)
C3 0.0220(10) 0.0163(10) 0.0147(10) 0.0013(8) -0.0025(9) -0.0052(8)
C4 0.0350(13) 0.0096(9) 0.0192(11) -0.0002(8) -0.0059(9) -0.0027(8)
C5 0.0252(11) 0.0162(9) 0.0194(12) -0.0034(8) -0.0046(9) 0.0038(9)
C6 0.0182(9) 0.0171(10) 0.0163(11) -0.0022(8) -0.0009(9) 0.0013(7)
C7 0.0155(9) 0.0145(9) 0.0106(9) 0.0002(8) -0.0034(8) -0.0010(8)
C8 0.0147(9) 0.0161(9) 0.0129(10) 0.0002(8) -0.0018(8) 0.0007(7)
C9 0.0135(9) 0.0129(10) 0.0131(9) 0.0016(8) -0.0020(8) 0.0009(7)
C10 0.0148(9) 0.0220(10) 0.0185(11) 0.0047(9) -0.0002(9) 0.0011(8)
C11 0.0167(10) 0.0145(10) 0.0155(10) 0.0030(8) 0.0034(8) -0.0009(7)
C12 0.0173(9) 0.0142(10) 0.0158(10) -0.0012(8) -0.0010(8) 0.0029(7)
B1 0.0121(9) 0.0127(10) 0.0125(11) -0.0020(9) 0.0033(9) 0.0015(8)

loop_
_atom_type_symbol
_atom_type_description
_atom_type_scat_dispersion_real
_atom_type_scat_dispersion_imag
_atom_type_scat_source
C C 0.0181 0.0091 'International Tables Vol C Tables 4.2.6.8 and 6.1.1.4'
H H 0.0000 0.0000 'International Tables Vol C Tables 4.2.6.8 and 6.1.1.4'
B B 0.0090 0.0039 'International Tables Vol C Tables 4.2.6.8 and 6.1.1.4'
N N 0.0311 0.0180 'International Tables Vol C Tables 4.2.6.8 and 6.1.1.4'
O O 0.0492 0.0322 'International Tables Vol C Tables 4.2.6.8 and 6.1.1.4'

loop_
_geom_angle_atom_site_label_1
_geom_angle_atom_site_label_2
_geom_angle_atom_site_label_3
_geom_angle
C10 O1 C1 108.70(15)
B1 O2 H2O 114.5(18)
C8 O3 B1 109.32(14)
C12 O4 H4O 105.1(19)
C9 N1 C1 106.64(15)
C9 N1 B1 105.51(15)
C1 N1 B1 110.02(14)
C9 N1 H1N 112.0(16)
C1 N1 H1N 111.4(16)
B1 N1 H1N 110.9(15)
O1 C1 N1 105.38(15)
O1 C1 C2 110.52(17)
N1 C1 C2 105.59(16)
O1 C1 C11 110.33(17)
N1 C1 C11 111.01(17)
C2 C1 C11 113.61(18)
C3 C2 C7 122.65(19)
C3 C2 C1 123.57(19)
C7 C2 C1 113.70(17)
C4 C3 C2 118.2(2)
C4 C3 H3 120.9
C2 C3 H3 120.9
C3 C4 C5 120.7(2)
C3 C4 H4 119.7
C5 C4 H4 119.7
C6 C5 C4 120.08(19)
C6 C5 H5 120.0
C4 C5 H5 120.0
C5 C6 C7 120.5(2)
C5 C6 H6 119.7
C7 C6 H6 119.7
C2 C7 C6 117.91(18)
C2 C7 B1 113.17(17)
C6 C7 B1 128.92(18)
O3 C8 C9 105.77(15)
O3 C8 H8A 110.6
C9 C8 H8A 110.6
O3 C8 H8B 110.6
C9 C8 H8B 110.6
H8A C8 H8B 108.7
N1 C9 C10 102.86(16)
N1 C9 C12 109.61(16)
C10 C9 C12 114.88(16)
N1 C9 C8 102.54(15)
C10 C9 C8 113.30(17)
C12 C9 C8 112.38(17)
O1 C10 C9 104.02(16)
O1 C10 H10A 111.0
C9 C10 H10A 111.0
O1 C10 H10B 111.0
C9 C10 H10B 111.0
H10A C10 H10B 109.0
C1 C11 H11A 109.5
C1 C11 H11B 109.5
H11A C11 H11B 109.5
C1 C11 H11C 109.5
H11A C11 H11C 109.5
H11B C11 H11C 109.5
O4 C12 C9 109.64(17)
O4 C12 H12A 109.7
C9 C12 H12A 109.7
O4 C12 H12B 109.7
C9 C12 H12B 109.7
H12A C12 H12B 108.2
O2 B1 O3 108.15(16)
O2 B1 C7 119.52(17)
O3 B1 C7 117.66(17)
O2 B1 N1 111.82(15)
O3 B1 N1 99.85(14)
C7 B1 N1 97.38(14)

loop_
_geom_bond_atom_site_label_1
_geom_bond_atom_site_label_2
_geom_bond_distance
O1 C10 1.426(2)
O1 C1 1.436(2)
O2 B1 1.429(3)
O2 H2O 0.83(2)
O3 C8 1.419(2)
O3 B1 1.464(3)
O4 C12 1.422(3)
O4 H4O 0.84(2)
N1 C9 1.492(3)
N1 C1 1.510(2)
N1 B1 1.703(3)
N1 H1N 0.90(2)
C1 C2 1.514(3)
C1 C11 1.516(3)
C2 C3 1.390(3)
C2 C7 1.391(3)
C3 C4 1.390(3)
C3 H3 0.9500
C4 C5 1.392(3)
C4 H4 0.9500
C5 C6 1.389(3)
C5 H5 0.9500
C6 C7 1.399(3)
C6 H6 0.9500
C7 B1 1.605(3)
C8 C9 1.530(3)
C8 H8A 0.9900
C8 H8B 0.9900
C9 C10 1.515(3)
C9 C12 1.526(3)
C10 H10A 0.9900
C10 H10B 0.9900
C11 H11A 0.9800
C11 H11B 0.9800
C11 H11C 0.9800
C12 H12A 0.9900
C12 H12B 0.9900

loop_
_geom_hbond_atom_site_label_D
_geom_hbond_atom_site_label_H
_geom_hbond_atom_site_label_A
_geom_hbond_distance_DH
_geom_hbond_distance_HA
_geom_hbond_distance_DA
_geom_hbond_angle_DHA
_geom_hbond_site_symmetry_A
O2 H2O O3 0.83(2) 1.95(2) 2.757(2) 165(2) 4_655
O4 H4O O2 0.84(2) 1.81(2) 2.644(2) 172(3) 3_475
N1 H1N O4 0.90(2) 2.04(2) 2.933(2) 174(2) 2_675

loop_
_geom_torsion_atom_site_label_1
_geom_torsion_atom_site_label_2
_geom_torsion_atom_site_label_3
_geom_torsion_atom_site_label_4
_geom_torsion
C10 O1 C1 N1 -20.7(2)
C10 O1 C1 C2 -134.30(18)
C10 O1 C1 C11 99.22(19)
C9 N1 C1 O1 -1.7(2)
B1 N1 C1 O1 -115.63(16)
C9 N1 C1 C2 115.33(18)
B1 N1 C1 C2 1.4(2)
C9 N1 C1 C11 -121.13(17)
B1 N1 C1 C11 124.92(18)
O1 C1 C2 C3 -68.5(3)
N1 C1 C2 C3 178.00(19)
C11 C1 C2 C3 56.1(3)
O1 C1 C2 C7 114.57(19)
N1 C1 C2 C7 1.1(2)
C11 C1 C2 C7 -120.79(19)
C7 C2 C3 C4 0.8(3)
C1 C2 C3 C4 -175.8(2)
C2 C3 C4 C5 -0.4(3)
C3 C4 C5 C6 -0.6(3)
C4 C5 C6 C7 1.2(3)
C3 C2 C7 C6 -0.2(3)
C1 C2 C7 C6 176.72(19)
C3 C2 C7 B1 179.76(19)
C1 C2 C7 B1 -3.3(2)
C5 C6 C7 C2 -0.8(3)
C5 C6 C7 B1 179.2(2)
B1 O3 C8 C9 43.05(18)
C1 N1 C9 C10 21.5(2)
B1 N1 C9 C10 138.44(15)
C1 N1 C9 C12 144.09(17)
B1 N1 C9 C12 -98.92(18)
C1 N1 C9 C8 -96.35(17)
B1 N1 C9 C8 20.64(18)
O3 C8 C9 N1 -38.64(18)
O3 C8 C9 C10 -148.77(16)
O3 C8 C9 C12 78.96(18)
C1 O1 C10 C9 34.5(2)
N1 C9 C10 O1 -33.8(2)
C12 C9 C10 O1 -152.83(18)
C8 C9 C10 O1 76.1(2)
N1 C9 C12 O4 178.34(15)
C10 C9 C12 O4 -66.5(2)
C8 C9 C12 O4 65.0(2)
C8 O3 B1 O2 -144.11(15)
C8 O3 B1 C7 76.7(2)
C8 O3 B1 N1 -27.12(17)
C2 C7 B1 O2 123.9(2)
C6 C7 B1 O2 -56.1(3)
C2 C7 B1 O3 -101.6(2)
C6 C7 B1 O3 78.4(3)
C2 C7 B1 N1 3.6(2)
C6 C7 B1 N1 -176.4(2)
C9 N1 B1 O2 116.48(18)
C1 N1 B1 O2 -128.85(17)
C9 N1 B1 O3 2.27(18)
C1 N1 B1 O3 116.94(16)
C9 N1 B1 C7 -117.57(15)
C1 N1 B1 C7 -2.90(19)
